data_1535037
loop_
_publ_author_name
'Somer, M.'
'Carillo-Cabrera, W.'
'Yaren, O.'
'Prots', Yu.M.'
'Reckeweg, O.'

_publ_section_title
;
 Ca2 (B N2) H: The first nitrido-borate hydride - synthesis, crystal
 structure and vibrational spectra
;
_journal_name_full 'Zeitschrift fuer Anorganische und Allgemeine Chemie'
_journal_page_first 1068
_journal_page_last 1073
_journal_volume 630
_journal_year 2004
_chemical_formula_sum 'B Ca2 H N2'
_chemical_name_systematic 'Ca2 (B N2) H'
_space_group_IT_number 62
_symmetry_space_group_name_Hall '-P 2ac 2n'
_symmetry_space_group_name_H-M 'P n m a'
_cell_angle_alpha 90
_cell_angle_beta 90
_cell_angle_gamma 90
_cell_formula_units_Z 4
_cell_length_a 9.2015
_cell_length_b 3.6676
_cell_length_c 9.9874
_cell_volume 337.049
_citation_journal_id_ASTM ZAACAB
_cod_data_source_file Somer_ZAACAB_2004_1568.cif
_cod_data_source_block H1B1Ca2N2
_cod_original_formula_sum 'H1 B1 Ca2 N2'
_cod_database_code 1535037

loop_
_symmetry_equiv_pos_as_xyz
x,y,z
-x+1/2,-y,z+1/2
x+1/2,-y+1/2,-z+1/2
-x,y+1/2,-z
-x,-y,-z
x-1/2,y,-z-1/2
-x-1/2,y-1/2,z-1/2
x,-y-1/2,z

loop_
_atom_site_label
_atom_site_type_symbol
_atom_site_fract_x
_atom_site_fract_y
_atom_site_fract_z
_atom_site_occupancy
_atom_site_U_iso_or_equiv
Ca2 Ca+2 0.17686 0.25 0.02365 1 0.0
N1 N-3 0.32117 0.25 0.21756 1 0.0
B1 B+3 0.2345 0.25 0.3234 1 0.0
H1 H-1 0.459 0.25 0.599 1 0.0
N2 N-3 0.1521 0.25 0.43518 1 0.0
Ca1 Ca+2 0.0262 0.25 0.65564 1 0.0
